data_7001197
loop_
_publ_author_name
'Cosquer, Goulven'
'Pointillart, Fabrice'
'Le Gal, Yann'
'Golhen, St\'ephane'
'Cador, Olivier'
'Ouahab, Lahc\`ene'

_publ_section_title
;
 Coordination complexes with the redox active tetrathiafulvalene based
 imino-pyrazine ligand: syntheses, a radical cation salt, crystal
 structures and electrochemistry
;
_journal_issue 18
_journal_name_full 'Dalton Transactions'
_journal_page_first 3495
_journal_page_last 3502
_journal_paper_doi 10.1039/b815865g
_journal_year 2009
_chemical_formula_sum 'C32 H16 F12 N6 O4 S8 Zn'
_chemical_formula_weight 1098.36
_chemical_name_systematic
;
?
;
_space_group_IT_number 2
_symmetry_cell_setting triclinic
_symmetry_space_group_name_Hall '-P 1'
_symmetry_space_group_name_H-M 'P -1'
_atom_sites_solution_hydrogens geom
_atom_sites_solution_primary direct
_atom_sites_solution_secondary difmap
_audit_creation_method SHELXL-97
_cell_angle_alpha 73.053(5)
_cell_angle_beta 77.057(7)
_cell_angle_gamma 68.715(5)
_cell_formula_units_Z 1
_cell_length_a 9.057(6)
_cell_length_b 9.894(5)
_cell_length_c 13.056(5)
_cell_measurement_reflns_used 4431
_cell_measurement_temperature 293(2)
_cell_measurement_theta_max 27.485
_cell_measurement_theta_min 0.998
_cell_volume 1033.6(9)
_computing_cell_refinement 'HKL Scalepack (Otwinowski & Minor 1997)'
_computing_data_collection 'Collect (Bruker AXS BV, 1997-2004)'
_computing_data_reduction 'HKL Denzo and Scalepack (Otwinowski & Minor 1997)'
_computing_publication_material 'WinGX publication routines (Farrugia, 1999)'
_computing_structure_refinement 'SHELXL-97 (Sheldrick, 1997)'
_computing_structure_solution 'SIR-97 (Altomare al, 1997)'
_diffrn_ambient_temperature 293(2)
_diffrn_detector_area_resol_mean 9
_diffrn_measured_fraction_theta_full 0.985
_diffrn_measured_fraction_theta_max 0.985
_diffrn_measurement_device '95mm CCD camera on \k-goniostat'
_diffrn_measurement_device_type KappaCCD
_diffrn_measurement_method CCD
_diffrn_radiation_monochromator 'horizonally mounted graphite crystal'
_diffrn_radiation_source 'fine-focus sealed tube'
_diffrn_radiation_type MoK\a
_diffrn_radiation_wavelength 0.71073
_diffrn_reflns_av_R_equivalents 0.0491
_diffrn_reflns_av_sigmaI/netI 0.0871
_diffrn_reflns_limit_h_max 11
_diffrn_reflns_limit_h_min -11
_diffrn_reflns_limit_k_max 12
_diffrn_reflns_limit_k_min -12
_diffrn_reflns_limit_l_max 16
_diffrn_reflns_limit_l_min -16
_diffrn_reflns_number 8093
_diffrn_reflns_theta_full 27.54
_diffrn_reflns_theta_max 27.54
_diffrn_reflns_theta_min 1.65
_exptl_absorpt_coefficient_mu 1.099
_exptl_absorpt_correction_type none
_exptl_crystal_colour red-purple
_exptl_crystal_density_diffrn 1.765
_exptl_crystal_density_method 'not measured'
_exptl_crystal_description block
_exptl_crystal_F_000 548
_exptl_crystal_size_max 0.10
_exptl_crystal_size_mid 0.09
_exptl_crystal_size_min 0.07
_refine_diff_density_max 0.446
_refine_diff_density_min -0.478
_refine_diff_density_rms 0.080
_refine_ls_extinction_method none
_refine_ls_goodness_of_fit_ref 0.993
_refine_ls_hydrogen_treatment constr
_refine_ls_matrix_type full
_refine_ls_number_parameters 286
_refine_ls_number_reflns 4683
_refine_ls_number_restraints 0
_refine_ls_restrained_S_all 0.993
_refine_ls_R_factor_all 0.1196
_refine_ls_R_factor_gt 0.0530
_refine_ls_shift/su_max 0.000
_refine_ls_shift/su_mean 0.000
_refine_ls_structure_factor_coef Fsqd
_refine_ls_weighting_details 'calc w=1/[\s^2^(Fo^2^)+(0.0675P)^2^+0.2199P] where P=(Fo^2^+2Fc^2^)/3'
_refine_ls_weighting_scheme calc
_refine_ls_wR_factor_gt 0.1172
_refine_ls_wR_factor_ref 0.1544
_reflns_number_gt 2557
_reflns_number_total 4683
_reflns_threshold_expression >2sigma(I)
_cod_data_source_file b815865g.txt
_cod_data_source_block 5
_cod_original_sg_symbol_H-M P-1
_cod_database_code 7001197

loop_
_symmetry_equiv_pos_as_xyz
'x, y, z'
'-x, -y, -z'

loop_
_atom_site_label
_atom_site_type_symbol
_atom_site_fract_x
_atom_site_fract_y
_atom_site_fract_z
_atom_site_U_iso_or_equiv
_atom_site_adp_type
_atom_site_occupancy
_atom_site_symmetry_multiplicity
_atom_site_calc_flag
_atom_site_refinement_flags
_atom_site_disorder_assembly
_atom_site_disorder_group
C1 C -0.1356(6) -0.7579(7) 0.6675(4) 0.0697(15) Uani 1 1 d . . .
H1 H -0.2440 -0.7052 0.6780 0.084 Uiso 1 1 calc R . .
C2 C -0.0717(6) -0.8867(7) 0.7340(5) 0.0765(17) Uani 1 1 d . . .
H2 H -0.1343 -0.9272 0.7930 0.092 Uiso 1 1 calc R . .
C3 C 0.1662(5) -0.8269(5) 0.6061(4) 0.0532(11) Uani 1 1 d . . .
C4 C 0.3109(5) -0.8117(5) 0.5678(3) 0.0462(10) Uani 1 1 d . . .
C5 C 0.6095(6) -0.8417(6) 0.5362(4) 0.0550(12) Uani 1 1 d . . .
H5 H 0.7188 -0.8766 0.5401 0.066 Uiso 1 1 calc R . .
C6 C 0.5444(5) -0.7135(5) 0.4667(3) 0.0466(10) Uani 1 1 d . . .
C7 C 0.6300(6) -0.6190(6) 0.3925(4) 0.0525(11) Uani 1 1 d . . .
H7 H 0.7402 -0.6448 0.3892 0.063 Uiso 1 1 calc R . .
C8 C 0.6397(5) -0.4078(5) 0.2606(3) 0.0448(10) Uani 1 1 d . . .
C9 C 0.5575(5) -0.2874(5) 0.1863(3) 0.0480(11) Uani 1 1 d . . .
H9 H 0.4503 -0.2720 0.1851 0.058 Uiso 1 1 calc R . .
C10 C 0.7805(5) -0.2203(5) 0.1222(4) 0.0533(12) Uani 1 1 d . . .
H10 H 0.8343 -0.1574 0.0752 0.064 Uiso 1 1 calc R . .
C11 C 0.8616(5) -0.3400(6) 0.1968(4) 0.0607(13) Uani 1 1 d . . .
H11 H 0.9687 -0.3553 0.1981 0.073 Uiso 1 1 calc R . .
C12 C 0.1860(6) 0.2636(6) 0.2218(4) 0.0614(13) Uani 1 1 d . . .
C13 C 0.3424(5) 0.1951(5) 0.1533(3) 0.0440(10) Uani 1 1 d . . .
C14 C 0.4643(5) 0.2562(5) 0.1316(4) 0.0511(11) Uani 1 1 d . . .
H14 H 0.4518 0.3316 0.1649 0.061 Uiso 1 1 calc R . .
C15 C 0.6044(5) 0.2111(5) 0.0628(3) 0.0473(11) Uani 1 1 d . . .
C16 C 0.7276(7) 0.2941(7) 0.0423(5) 0.0670(14) Uani 1 1 d . . .
N1 N 0.5525(4) -0.4991(4) 0.3311(3) 0.0468(9) Uani 1 1 d . . .
N2 N 0.6274(4) -0.1928(4) 0.1161(3) 0.0465(9) Uani 1 1 d . . .
N3 N 0.7927(4) -0.4340(4) 0.2666(3) 0.0543(10) Uani 1 1 d . . .
O1 O 0.3384(3) 0.0887(4) 0.1224(2) 0.0509(8) Uani 1 1 d . . .
O2 O 0.6453(3) 0.1145(4) 0.0095(2) 0.0502(8) Uani 1 1 d . . .
F1 F 0.1658(4) 0.1668(4) 0.3160(3) 0.1038(12) Uani 1 1 d . . .
F2 F 0.0635(4) 0.2969(5) 0.1731(4) 0.1263(18) Uani 1 1 d . . .
F3 F 0.1817(3) 0.3846(3) 0.2478(2) 0.0756(9) Uani 1 1 d . . .
F4 F 0.7030(5) 0.3763(6) 0.1075(4) 0.155(2) Uani 1 1 d . . .
F5 F 0.7317(5) 0.3752(5) -0.0589(3) 0.1163(14) Uani 1 1 d . . .
F6 F 0.8741(4) 0.1990(4) 0.0464(3) 0.0962(11) Uani 1 1 d . . .
S1 S -0.00913(15) -0.69184(18) 0.56084(11) 0.0712(4) Uani 1 1 d . . .
S2 S 0.13268(17) -0.97828(17) 0.70805(11) 0.0713(4) Uani 1 1 d . . .
S3 S 0.33893(14) -0.65956(14) 0.46504(10) 0.0557(3) Uani 1 1 d . . .
S4 S 0.48744(15) -0.93988(14) 0.61759(9) 0.0550(3) Uani 1 1 d . . .
Zn1 Zn 0.5000 0.0000 0.0000 0.0454(2) Uani 1 2 d S . .

loop_
_atom_site_aniso_label
_atom_site_aniso_U_11
_atom_site_aniso_U_22
_atom_site_aniso_U_33
_atom_site_aniso_U_23
_atom_site_aniso_U_13
_atom_site_aniso_U_12
C1 0.051(3) 0.073(4) 0.076(4) -0.007(3) 0.006(3) -0.025(3)
C2 0.060(3) 0.092(5) 0.077(4) -0.014(4) 0.014(3) -0.041(3)
C3 0.052(3) 0.048(3) 0.053(3) -0.003(2) -0.001(2) -0.017(2)
C4 0.050(3) 0.046(3) 0.037(2) -0.001(2) -0.0061(19) -0.015(2)
C5 0.045(3) 0.056(3) 0.059(3) -0.004(2) -0.012(2) -0.015(2)
C6 0.043(2) 0.042(3) 0.051(3) -0.005(2) -0.006(2) -0.014(2)
C7 0.049(3) 0.052(3) 0.055(3) -0.007(2) -0.006(2) -0.019(2)
C8 0.040(2) 0.046(3) 0.045(2) -0.009(2) -0.0027(19) -0.012(2)
C9 0.039(2) 0.053(3) 0.051(3) -0.010(2) 0.001(2) -0.018(2)
C10 0.042(3) 0.045(3) 0.064(3) -0.005(2) 0.002(2) -0.014(2)
C11 0.036(2) 0.055(3) 0.085(4) -0.004(3) -0.006(2) -0.018(2)
C12 0.050(3) 0.068(4) 0.065(3) -0.029(3) -0.003(2) -0.009(3)
C13 0.043(2) 0.038(3) 0.044(2) -0.004(2) -0.0065(19) -0.009(2)
C14 0.055(3) 0.044(3) 0.054(3) -0.013(2) -0.004(2) -0.015(2)
C15 0.046(2) 0.045(3) 0.045(2) 0.002(2) -0.006(2) -0.017(2)
C16 0.065(4) 0.065(4) 0.076(4) -0.017(3) 0.001(3) -0.032(3)
N1 0.043(2) 0.048(2) 0.0435(19) -0.0006(18) -0.0016(16) -0.0185(18)
N2 0.0396(19) 0.047(2) 0.049(2) -0.0098(18) 0.0021(16) -0.0139(17)
N3 0.040(2) 0.048(2) 0.068(3) -0.005(2) -0.0079(18) -0.0140(18)
O1 0.0440(17) 0.054(2) 0.0545(18) -0.0155(16) 0.0053(14) -0.0206(15)
O2 0.0454(17) 0.046(2) 0.0567(19) -0.0088(16) -0.0021(14) -0.0173(15)
F1 0.102(3) 0.091(3) 0.088(2) -0.020(2) 0.043(2) -0.029(2)
F2 0.0462(18) 0.181(4) 0.172(4) -0.123(4) -0.032(2) 0.014(2)
F3 0.0703(19) 0.067(2) 0.085(2) -0.0380(18) -0.0014(16) -0.0068(16)
F4 0.141(4) 0.208(5) 0.203(5) -0.154(4) 0.073(3) -0.130(4)
F5 0.123(3) 0.100(3) 0.122(3) 0.035(2) -0.022(3) -0.075(3)
F6 0.057(2) 0.105(3) 0.129(3) -0.011(2) -0.0151(19) -0.039(2)
S1 0.0476(7) 0.0744(10) 0.0733(9) 0.0044(7) -0.0022(6) -0.0186(7)
S2 0.0711(9) 0.0597(9) 0.0716(9) 0.0038(7) 0.0020(7) -0.0295(7)
S3 0.0450(6) 0.0546(8) 0.0547(7) 0.0079(6) -0.0083(5) -0.0163(6)
S4 0.0557(7) 0.0490(8) 0.0498(7) 0.0036(6) -0.0090(5) -0.0150(6)
Zn1 0.0434(4) 0.0409(5) 0.0503(4) -0.0096(3) 0.0013(3) -0.0169(3)

loop_
_atom_type_symbol
_atom_type_description
_atom_type_scat_dispersion_real
_atom_type_scat_dispersion_imag
_atom_type_scat_source
C C 0.0033 0.0016 'International Tables Vol C Tables 4.2.6.8 and 6.1.1.4'
H H 0.0000 0.0000 'International Tables Vol C Tables 4.2.6.8 and 6.1.1.4'
N N 0.0061 0.0033 'International Tables Vol C Tables 4.2.6.8 and 6.1.1.4'
O O 0.0106 0.0060 'International Tables Vol C Tables 4.2.6.8 and 6.1.1.4'
F F 0.0171 0.0103 'International Tables Vol C Tables 4.2.6.8 and 6.1.1.4'
S S 0.1246 0.1234 'International Tables Vol C Tables 4.2.6.8 and 6.1.1.4'
Zn Zn 0.2839 1.4301 'International Tables Vol C Tables 4.2.6.8 and 6.1.1.4'

loop_
_geom_angle_atom_site_label_1
_geom_angle_atom_site_label_2
_geom_angle_atom_site_label_3
_geom_angle
_geom_angle_site_symmetry_1
_geom_angle_site_symmetry_3
_geom_angle_publ_flag
C2 C1 S1 117.2(4) . . ?
C1 C2 S2 118.4(4) . . ?
C4 C3 S1 122.2(4) . . ?
C4 C3 S2 123.9(4) . . ?
S1 C3 S2 113.9(3) . . ?
C3 C4 S3 122.4(4) . . ?
C3 C4 S4 123.1(4) . . ?
S3 C4 S4 114.5(2) . . ?
C6 C5 S4 118.8(4) . . ?
C5 C6 C7 125.7(4) . . ?
C5 C6 S3 116.8(3) . . ?
C7 C6 S3 117.5(4) . . ?
N1 C7 C6 119.1(4) . . ?
N3 C8 C9 121.4(4) . . ?
N3 C8 N1 121.7(4) . . ?
C9 C8 N1 116.9(4) . . ?
N2 C9 C8 122.1(4) . . ?
N2 C10 C11 121.5(4) . . ?
N3 C11 C10 122.6(4) . . ?
F2 C12 F3 108.2(5) . . ?
F2 C12 F1 107.2(5) . . ?
F3 C12 F1 105.6(4) . . ?
F2 C12 C13 111.4(4) . . ?
F3 C12 C13 113.5(4) . . ?
F1 C12 C13 110.6(4) . . ?
O1 C13 C14 128.5(4) . . ?
O1 C13 C12 112.2(4) . . ?
C14 C13 C12 119.2(4) . . ?
C13 C14 C15 123.6(4) . . ?
O2 C15 C14 129.1(4) . . ?
O2 C15 C16 112.9(4) . . ?
C14 C15 C16 118.0(4) . . ?
F4 C16 F6 108.0(5) . . ?
F4 C16 F5 109.9(5) . . ?
F6 C16 F5 103.8(4) . . ?
F4 C16 C15 114.6(4) . . ?
F6 C16 C15 110.9(5) . . ?
F5 C16 C15 109.2(4) . . ?
C7 N1 C8 117.6(4) . . ?
C10 N2 C9 116.1(4) . . ?
C10 N2 Zn1 120.9(3) . . ?
C9 N2 Zn1 123.0(3) . . ?
C11 N3 C8 116.2(4) . . ?
C13 O1 Zn1 123.9(3) . . ?
C15 O2 Zn1 124.2(3) . . ?
C1 S1 C3 94.8(3) . . ?
C2 S2 C3 93.6(3) . . ?
C6 S3 C4 95.0(2) . . ?
C5 S4 C4 94.9(2) . . ?
O2 Zn1 O2 180.00(17) 2_655 . ?
O2 Zn1 O1 89.02(12) 2_655 2_655 ?
O2 Zn1 O1 90.98(12) . 2_655 ?
O2 Zn1 O1 90.98(12) 2_655 . ?
O2 Zn1 O1 89.02(12) . . ?
O1 Zn1 O1 180.0 2_655 . ?
O2 Zn1 N2 89.78(13) 2_655 2_655 ?
O2 Zn1 N2 90.22(13) . 2_655 ?
O1 Zn1 N2 91.82(13) 2_655 2_655 ?
O1 Zn1 N2 88.18(13) . 2_655 ?
O2 Zn1 N2 90.22(13) 2_655 . ?
O2 Zn1 N2 89.78(13) . . ?
O1 Zn1 N2 88.18(13) 2_655 . ?
O1 Zn1 N2 91.82(13) . . ?
N2 Zn1 N2 180.0(3) 2_655 . ?

loop_
_geom_bond_atom_site_label_1
_geom_bond_atom_site_label_2
_geom_bond_distance
_geom_bond_site_symmetry_2
_geom_bond_publ_flag
C1 C2 1.325(8) . ?
C1 S1 1.725(5) . ?
C2 S2 1.744(6) . ?
C3 C4 1.341(6) . ?
C3 S1 1.754(5) . ?
C3 S2 1.759(5) . ?
C4 S3 1.754(4) . ?
C4 S4 1.761(5) . ?
C5 C6 1.343(6) . ?
C5 S4 1.717(5) . ?
C6 C7 1.442(6) . ?
C6 S3 1.743(5) . ?
C7 N1 1.278(6) . ?
C8 N3 1.329(5) . ?
C8 C9 1.386(6) . ?
C8 N1 1.413(5) . ?
C9 N2 1.336(5) . ?
C10 N2 1.329(5) . ?
C10 C11 1.381(7) . ?
C11 N3 1.326(6) . ?
C12 F2 1.293(5) . ?
C12 F3 1.322(6) . ?
C12 F1 1.343(6) . ?
C12 C13 1.534(6) . ?
C13 O1 1.247(5) . ?
C13 C14 1.381(6) . ?
C14 C15 1.388(6) . ?
C15 O2 1.245(5) . ?
C15 C16 1.548(6) . ?
C16 F4 1.274(6) . ?
C16 F6 1.321(6) . ?
C16 F5 1.332(6) . ?
N2 Zn1 2.184(4) . ?
O1 Zn1 2.074(3) . ?
O2 Zn1 2.066(3) . ?
Zn1 O2 2.066(3) 2_655 ?
Zn1 O1 2.074(3) 2_655 ?
Zn1 N2 2.184(4) 2_655 ?
